data_7050859
loop_
_publ_author_name
'Joaqu\'in Sanchiz'
'Yolanda Rodr\'iguez-Mart\'in'
'Catalina Ruiz-P\'erez'
'Alfredo Mederos'
'Francesc Lloret'
'Miguel Julve'

_publ_section_title
;
 Ferromagnetic coupling in the malonato-bridged copper(II) chains
 [Cu(Im)2(mal)]n and [Cu(2-MeIm)2(mal)]n(H2mal=malonic acid,
 Im=imidazole and 2-MeIm=2-methylimidazole)
;
_journal_issue 11
_journal_name_full 'New J. Chem.'
_journal_page_first 1624
_journal_page_last 1628
_journal_paper_doi 10.1039/b201849g
_journal_volume 26
_journal_year 2002
_chemical_formula_sum 'C9 H10 Cu N4 O4'
_chemical_formula_weight 301.75
_space_group_IT_number 14
_symmetry_space_group_name_Hall '-P 2yn'
_symmetry_space_group_name_H-M 'P 1 21/n 1'
_atom_sites_solution_hydrogens geom
_atom_sites_solution_primary direct
_atom_sites_solution_secondary difmap
_audit_creation_method SHELXL-97
_cell_angle_alpha 90.00
_cell_angle_beta 98.42(3)
_cell_angle_gamma 90.00
_cell_formula_units_Z 4
_cell_length_a 7.791(2)
_cell_length_b 7.634(2)
_cell_length_c 19.364(4)
_cell_measurement_temperature 293(2)
_cell_volume 1139.3(5)
_computing_structure_refinement 'SHELXL-97 (Sheldrick, 1997)'
_computing_structure_solution 'SHELXS-97 (Sheldrick, 1990)'
_diffrn_ambient_temperature 293(2)
_diffrn_measured_fraction_theta_full 1.000
_diffrn_measured_fraction_theta_max 1.000
_diffrn_radiation_monochromator graphite
_diffrn_radiation_source 'fine-focus sealed tube'
_diffrn_radiation_type MoK\a
_diffrn_radiation_wavelength 0.71073
_diffrn_reflns_av_R_equivalents 0.0110
_diffrn_reflns_av_sigmaI/netI 0.0308
_diffrn_reflns_limit_h_max 3
_diffrn_reflns_limit_h_min -10
_diffrn_reflns_limit_k_max 0
_diffrn_reflns_limit_k_min -10
_diffrn_reflns_limit_l_max 27
_diffrn_reflns_limit_l_min -26
_diffrn_reflns_number 3586
_diffrn_reflns_theta_full 29.96
_diffrn_reflns_theta_max 29.96
_diffrn_reflns_theta_min 2.70
_exptl_absorpt_coefficient_mu 1.930
_exptl_crystal_density_diffrn 1.759
_exptl_crystal_density_method 'not measured'
_exptl_crystal_F_000 612
_refine_diff_density_max 0.855
_refine_diff_density_min -1.053
_refine_diff_density_rms 0.101
_refine_ls_extinction_coef 0.0069(14)
_refine_ls_extinction_expression Fc^*^=kFc[1+0.001xFc^2^\l^3^/sin(2\q)]^-1/4^
_refine_ls_extinction_method SHELXL
_refine_ls_goodness_of_fit_ref 1.077
_refine_ls_hydrogen_treatment mixed
_refine_ls_matrix_type full
_refine_ls_number_parameters 205
_refine_ls_number_reflns 3308
_refine_ls_number_restraints 0
_refine_ls_restrained_S_all 1.077
_refine_ls_R_factor_all 0.0687
_refine_ls_R_factor_gt 0.0408
_refine_ls_shift/su_max 1.820
_refine_ls_shift/su_mean 0.067
_refine_ls_structure_factor_coef Fsqd
_refine_ls_weighting_details 'calc w=1/[\s^2^(Fo^2^)+(0.0672P)^2^+0.4775P] where P=(Fo^2^+2Fc^2^)/3'
_refine_ls_weighting_scheme calc
_refine_ls_wR_factor_gt 0.1050
_refine_ls_wR_factor_ref 0.1166
_reflns_number_gt 2491
_reflns_number_total 3308
_reflns_threshold_expression >2sigma(I)
_cod_data_source_file b201849g.txt
_cod_data_source_block COMPOUND_1
_cod_database_code 7050859

loop_
_symmetry_equiv_pos_as_xyz
'x, y, z'
'-x+1/2, y+1/2, -z+1/2'
'-x, -y, -z'
'x-1/2, -y-1/2, z-1/2'

loop_
_atom_site_label
_atom_site_type_symbol
_atom_site_fract_x
_atom_site_fract_y
_atom_site_fract_z
_atom_site_U_iso_or_equiv
_atom_site_adp_type
_atom_site_occupancy
_atom_site_symmetry_multiplicity
_atom_site_calc_flag
_atom_site_refinement_flags
_atom_site_disorder_assembly
_atom_site_disorder_group
Cu1 Cu 0.63062(4) 0.93870(4) 0.131969(16) 0.02935(12) Uani 1 1 d . . .
O1 O 0.5736(2) 0.7489(3) 0.19308(10) 0.0350(4) Uani 1 1 d . . .
O2 O 0.6632(3) 0.5644(3) 0.27784(11) 0.0439(5) Uani 1 1 d . . .
O3 O 0.8194(3) 0.8066(3) 0.10311(11) 0.0422(5) Uani 1 1 d . . .
O4 O 1.0174(4) 0.6012(4) 0.10833(17) 0.0784(11) Uani 1 1 d . . .
C7 C 0.2739(4) 0.9881(4) 0.16521(16) 0.0359(6) Uani 1 1 d . . .
C8 C 0.2399(4) 1.2682(5) 0.1796(2) 0.0501(8) Uani 1 1 d . . .
C9 C 0.3989(5) 1.2375(4) 0.1631(2) 0.0510(8) Uani 1 1 d . . .
C4 C 0.5525(4) 1.2232(4) 0.02006(16) 0.0390(6) Uani 1 1 d . . .
C5 C 0.6342(5) 1.3158(4) -0.02437(17) 0.0445(7) Uani 1 1 d . . .
C6 C 0.8195(4) 1.1475(4) 0.03856(16) 0.0380(6) Uani 1 1 d . . .
C1 C 0.6768(3) 0.6337(4) 0.22034(13) 0.0292(5) Uani 1 1 d . . .
C2 C 0.8141(7) 0.5622(6) 0.1812(3) 0.0660(14) Uani 1 1 d . . .
C3 C 0.8887(3) 0.6655(3) 0.12756(14) 0.0312(5) Uani 1 1 d . . .
N3 N 0.4206(3) 1.0607(3) 0.15376(13) 0.0353(5) Uani 1 1 d . . .
N4 N 0.1619(3) 1.1096(4) 0.18022(14) 0.0407(6) Uani 1 1 d . . .
N1 N 0.6701(3) 1.1167(3) 0.06025(12) 0.0314(4) Uani 1 1 d . . .
N2 N 0.8031(4) 1.2665(4) -0.01222(14) 0.0419(6) Uani 1 1 d . . .
H6 H 0.915(5) 1.091(5) 0.0556(18) 0.041(9) Uiso 1 1 d . . .
H4 H 0.431(4) 1.230(5) 0.0233(16) 0.038(8) Uiso 1 1 d . . .
H5 H 0.593(6) 1.391(6) -0.056(2) 0.067(13) Uiso 1 1 d . . .
H4N H 0.071(6) 1.089(6) 0.191(3) 0.073(14) Uiso 1 1 d . . .
H7 H 0.248(5) 0.868(5) 0.1596(19) 0.053(11) Uiso 1 1 d . . .
H9 H 0.481(6) 1.309(6) 0.164(2) 0.076(14) Uiso 1 1 d . . .
H2N H 0.882(6) 1.301(6) -0.024(2) 0.073(15) Uiso 1 1 d . . .
H8 H 0.193(6) 1.366(6) 0.189(2) 0.074(13) Uiso 1 1 d . . .
H2A H 0.896(8) 0.510(8) 0.208(3) 0.098(17) Uiso 1 1 d . . .
H2B H 0.783(13) 0.474(13) 0.166(5) 0.18(5) Uiso 1 1 d . . .

loop_
_atom_site_aniso_label
_atom_site_aniso_U_11
_atom_site_aniso_U_22
_atom_site_aniso_U_33
_atom_site_aniso_U_23
_atom_site_aniso_U_13
_atom_site_aniso_U_12
Cu1 0.02511(17) 0.02939(18) 0.03705(19) 0.00521(13) 0.01624(12) 0.00663(12)
O1 0.0263(8) 0.0397(10) 0.0427(10) 0.0103(9) 0.0175(7) 0.0073(7)
O2 0.0319(10) 0.0646(14) 0.0392(10) 0.0199(10) 0.0185(8) 0.0120(9)
O3 0.0442(11) 0.0380(10) 0.0517(12) 0.0173(9) 0.0311(9) 0.0178(9)
O4 0.0763(18) 0.0680(17) 0.109(2) 0.0544(17) 0.0753(18) 0.0484(15)
C7 0.0285(12) 0.0382(14) 0.0444(15) 0.0026(12) 0.0166(11) 0.0036(11)
C8 0.0471(17) 0.0424(16) 0.066(2) -0.0020(15) 0.0274(15) 0.0177(14)
C9 0.0433(17) 0.0349(15) 0.082(2) -0.0047(16) 0.0339(17) 0.0012(13)
C4 0.0343(13) 0.0385(14) 0.0443(15) 0.0053(12) 0.0066(11) 0.0062(11)
C5 0.0548(18) 0.0386(15) 0.0416(15) 0.0128(13) 0.0121(13) 0.0121(13)
C6 0.0324(13) 0.0433(16) 0.0406(14) 0.0111(12) 0.0130(11) 0.0067(11)
C1 0.0238(11) 0.0347(13) 0.0314(11) 0.0015(10) 0.0117(9) 0.0002(9)
C2 0.071(3) 0.065(2) 0.075(3) 0.041(2) 0.057(2) 0.041(2)
C3 0.0284(11) 0.0308(12) 0.0382(13) 0.0051(10) 0.0177(10) 0.0064(9)
N3 0.0284(10) 0.0311(11) 0.0507(13) 0.0014(10) 0.0204(9) 0.0038(9)
N4 0.0252(11) 0.0551(15) 0.0453(13) 0.0013(11) 0.0171(10) 0.0083(11)
N1 0.0281(10) 0.0311(10) 0.0369(11) 0.0045(9) 0.0111(8) 0.0049(9)
N2 0.0478(14) 0.0405(13) 0.0419(13) 0.0101(11) 0.0221(11) 0.0026(11)

loop_
_atom_type_symbol
_atom_type_description
_atom_type_scat_dispersion_real
_atom_type_scat_dispersion_imag
_atom_type_scat_source
C C 0.0033 0.0016 'International Tables Vol C Tables 4.2.6.8 and 6.1.1.4'
H H 0.0000 0.0000 'International Tables Vol C Tables 4.2.6.8 and 6.1.1.4'
N N 0.0061 0.0033 'International Tables Vol C Tables 4.2.6.8 and 6.1.1.4'
O O 0.0106 0.0060 'International Tables Vol C Tables 4.2.6.8 and 6.1.1.4'
Cu Cu 0.3201 1.2651 'International Tables Vol C Tables 4.2.6.8 and 6.1.1.4'

loop_
_geom_angle_atom_site_label_1
_geom_angle_atom_site_label_2
_geom_angle_atom_site_label_3
_geom_angle
_geom_angle_site_symmetry_1
_geom_angle_site_symmetry_3
_geom_angle_publ_flag
O3 Cu1 O1 92.20(8) . . ?
O3 Cu1 N3 173.92(10) . . ?
O1 Cu1 N3 87.22(9) . . ?
O3 Cu1 N1 87.29(9) . . ?
O1 Cu1 N1 172.95(9) . . ?
N3 Cu1 N1 92.54(9) . . ?
O3 Cu1 O2 87.84(9) . 2_655 ?
O1 Cu1 O2 92.47(8) . 2_655 ?
N3 Cu1 O2 98.23(9) . 2_655 ?
N1 Cu1 O2 94.54(9) . 2_655 ?
C1 O1 Cu1 125.70(16) . . ?
C1 O2 Cu1 133.11(17) . 2_645 ?
C3 O3 Cu1 129.59(16) . . ?
N3 C7 N4 110.8(3) . . ?
N3 C7 H7 125(2) . . ?
N4 C7 H7 124(2) . . ?
C9 C8 N4 106.1(3) . . ?
C9 C8 H8 129(3) . . ?
N4 C8 H8 125(3) . . ?
C8 C9 N3 109.7(3) . . ?
C8 C9 H9 127(3) . . ?
N3 C9 H9 122(3) . . ?
C5 C4 N1 109.5(3) . . ?
C5 C4 H4 125(2) . . ?
N1 C4 H4 125(2) . . ?
C4 C5 N2 106.4(3) . . ?
C4 C5 H5 130(3) . . ?
N2 C5 H5 124(3) . . ?
N1 C6 N2 111.3(3) . . ?
N1 C6 H6 122(2) . . ?
N2 C6 H6 126(2) . . ?
O2 C1 O1 122.6(2) . . ?
O2 C1 C2 117.1(2) . . ?
O1 C1 C2 120.2(2) . . ?
C3 C2 C1 122.6(3) . . ?
C3 C2 H2A 110(4) . . ?
C1 C2 H2A 112(4) . . ?
C3 C2 H2B 110(7) . . ?
C1 C2 H2B 108(7) . . ?
H2A C2 H2B 89(7) . . ?
O4 C3 O3 123.5(2) . . ?
O4 C3 C2 114.9(2) . . ?
O3 C3 C2 121.6(2) . . ?
C7 N3 C9 105.3(2) . . ?
C7 N3 Cu1 127.0(2) . . ?
C9 N3 Cu1 127.6(2) . . ?
C7 N4 C8 108.1(2) . . ?
C7 N4 H4N 125(3) . . ?
C8 N4 H4N 127(3) . . ?
C6 N1 C4 105.1(2) . . ?
C6 N1 Cu1 125.21(19) . . ?
C4 N1 Cu1 129.53(19) . . ?
C6 N2 C5 107.7(3) . . ?
C6 N2 H2N 119(4) . . ?
C5 N2 H2N 133(4) . . ?

loop_
_geom_bond_atom_site_label_1
_geom_bond_atom_site_label_2
_geom_bond_distance
_geom_bond_site_symmetry_2
_geom_bond_publ_flag
Cu1 O3 1.9319(19) . ?
Cu1 O1 1.9621(19) . ?
Cu1 N3 1.981(2) . ?
Cu1 N1 1.999(2) . ?
Cu1 O2 2.394(2) 2_655 ?
O1 C1 1.255(3) . ?
O2 C1 1.251(3) . ?
O2 Cu1 2.394(2) 2_645 ?
O3 C3 1.266(3) . ?
O4 C3 1.223(3) . ?
C7 N3 1.318(3) . ?
C7 N4 1.334(4) . ?
C7 H7 0.94(4) . ?
C8 C9 1.345(4) . ?
C8 N4 1.355(5) . ?
C8 H8 0.86(5) . ?
C9 N3 1.376(4) . ?
C9 H9 0.84(5) . ?
C4 C5 1.344(4) . ?
C4 N1 1.377(4) . ?
C4 H4 0.96(3) . ?
C5 N2 1.356(4) . ?
C5 H5 0.87(4) . ?
C6 N1 1.315(3) . ?
C6 N2 1.331(4) . ?
C6 H6 0.88(4) . ?
C1 C2 1.502(4) . ?
C2 C3 1.488(4) . ?
C2 H2A 0.86(6) . ?
C2 H2B 0.76(10) . ?
N4 H4N 0.78(5) . ?
N2 H2N 0.73(5) . ?
